data_7006469
loop_
_publ_author_name
'Milios, Constantinos J.'
'Fabbiani, Francesca P. A.'
'Parsons, Simon'
'Murugesu, Muralee'
'Christou, George'
'Brechin, Euan K.'

_publ_section_title
;
 1,1,1-Tris(hydroxymethyl)propane in manganese carboxylate chemistry:
 synthesis, structure and magnetic properties of a mixed-valence
 [MnIII4MnII4] cluster featuring the novel
 [MnIII4MnII4(mu3-OR)6(mu2-OR)8]6+ core.
;
_journal_issue 2
_journal_name_full 'Dalton transactions (Cambridge, England : 2003)'
_journal_page_first 351
_journal_page_last 356
_journal_paper_doi 10.1039/b511258c
_journal_year 2006
_chemical_compound_source 'C. Milios/E. Brechin, Reaction CM122'
_chemical_formula_moiety 'C46 H88 Br4 Mn8 O24, 2(C2 H3 N)'
_chemical_formula_sum 'C50 H94 Br4 Mn8 N2 O24'
_chemical_formula_weight 1866.34
_space_group_IT_number 2
_symmetry_cell_setting triclinic
_symmetry_space_group_name_Hall '-P 1'
_symmetry_space_group_name_H-M 'P -1'
_atom_sites_solution_hydrogens geom
_atom_sites_solution_primary direct
_audit_creation_date 05-05-10
_audit_creation_method CRYSTALS_ver_12.80
_cell_angle_alpha 108.2590(10)
_cell_angle_beta 97.2100(10)
_cell_angle_gamma 110.7390(10)
_cell_formula_units_Z 1
_cell_length_a 11.4048(2)
_cell_length_b 12.8147(3)
_cell_length_c 14.1353(3)
_cell_measurement_reflns_used 5370
_cell_measurement_temperature 150
_cell_measurement_theta_max 24
_cell_measurement_theta_min 2
_cell_volume 1768.50(7)
_computing_cell_refinement 'SAINT (Siemens ,1995)'
_computing_data_collection 'SMART (Siemens, 1993)'
_computing_data_reduction 'SAINT (Siemens ,1995)'
_computing_molecular_graphics 'CAMERON (Watkin et al., 1996)'
_computing_publication_material 'CRYSTALS, PLATON, ENCIFER, XCIF'
_computing_structure_refinement 'CRYSTALS (Betteridge et al., 2003)'
_computing_structure_solution 'SHELXS 86 (Sheldrick, 1986)'
_diffrn_ambient_temperature 150
_diffrn_measured_fraction_theta_full 0.996
_diffrn_measured_fraction_theta_max 0.914
_diffrn_measurement_device_type 'Bruker SMART'
_diffrn_measurement_method '\f & \w scans'
_diffrn_radiation_monochromator graphite
_diffrn_radiation_type 'Mo K\a'
_diffrn_radiation_wavelength 0.71073
_diffrn_reflns_av_R_equivalents 0.032
_diffrn_reflns_limit_h_max 15
_diffrn_reflns_limit_h_min -16
_diffrn_reflns_limit_k_max 17
_diffrn_reflns_limit_k_min -17
_diffrn_reflns_limit_l_max 20
_diffrn_reflns_limit_l_min -17
_diffrn_reflns_number 36443
_diffrn_reflns_theta_full 27.779
_diffrn_reflns_theta_max 30.526
_diffrn_reflns_theta_min 1.574
_diffrn_standards_number 0
_exptl_absorpt_coefficient_mu 3.710
_exptl_absorpt_correction_T_max 0.72
_exptl_absorpt_correction_T_min 0.57
_exptl_absorpt_correction_type multi-scan
_exptl_absorpt_process_details 'SADABS v 2001/1'
_exptl_crystal_colour brown
_exptl_crystal_density_diffrn 1.752
_exptl_crystal_description blcok
_exptl_crystal_F_000 940
_exptl_crystal_recrystallization_method 'Slow evaporation fo MeCN'
_exptl_crystal_size_max 0.26
_exptl_crystal_size_mid 0.15
_exptl_crystal_size_min 0.09
_refine_diff_density_max 2.51
_refine_diff_density_min -1.01
_refine_ls_extinction_method None
_refine_ls_goodness_of_fit_ref 1.0035
_refine_ls_hydrogen_treatment mixed
_refine_ls_matrix_type full
_refine_ls_number_parameters 402
_refine_ls_number_reflns 9894
_refine_ls_number_restraints 6
_refine_ls_R_factor_all 0.0881
_refine_ls_R_factor_gt 0.0483
_refine_ls_shift/su_max 0.000415
_refine_ls_structure_factor_coef Fsqd
_refine_ls_weighting_details
;
Method, part 1, Chebychev polynomial, (Watkin, 1994, Prince, 1982)
[weight] = 1.0/[A~0~*T~0~(x)+A~1~*T~1~(x) ... +A~n-1~]*T~n-1~(x)]
where A~i~ are the Chebychev coefficients listed below and x= Fcalc/Fmax
Method = Robust Weighting (Prince, 1982)
W = [weight] * [1-(deltaF/6*sigmaF)^2^]^2^
A~i~ are:
92.9 154. 95.7 41.9 9.71
;
_refine_ls_weighting_scheme calc
_refine_ls_wR_factor_all 0.1667
_refine_ls_wR_factor_gt 0.1236
_refine_ls_wR_factor_ref 0.1667
_reflns_limit_h_max 16
_reflns_limit_h_min -16
_reflns_limit_k_max 16
_reflns_limit_k_min -17
_reflns_limit_l_max 20
_reflns_limit_l_min 0
_reflns_number_gt 5761
_reflns_number_total 9899
_reflns_threshold_expression I>2.00u(I)
_oxford_diffrn_Wilson_B_factor 2.32
_oxford_diffrn_Wilson_scale 8.00
_oxford_refine_ls_scale 0.3428(4)
_oxford_structure_analysis_title 'eb0525 in P-1'
_cod_data_source_file b511258c.txt
_cod_data_source_block eb0525
_cod_depositor_comments
;
The following automatic conversions were performed:
'_symmetry_cell_setting' value 'Triclinic' changed to 'triclinic'
according to '/home/saulius/struct/CIF-dictionaries/cif_core.dic'
dictionary named 'cif_core.dic' version 2.4.1 from 2010-06-29.

Automatic conversion script
Id: cif_fix_enum 1527 2010-12-29 10:47:43Z saulius 
;
_cod_original_sg_symbol_H-M 'P -1 '
_cod_database_code 7006469

loop_
_symmetry_equiv_pos_as_xyz
x,y,z
-x,-y,-z

loop_
_atom_site_label
_atom_site_type_symbol
_atom_site_fract_x
_atom_site_fract_y
_atom_site_fract_z
_atom_site_U_iso_or_equiv
_atom_site_occupancy
_atom_site_adp_type
_atom_site_refinement_flags_posn
_atom_site_refinement_flags_adp
_atom_site_refinement_flags_occupancy
_atom_site_disorder_assembly
_atom_site_disorder_group
_atom_site_attached_hydrogens
C124 C 0.2693(5) 0.2514(4) -0.0133(3) 0.0288 1.0000 Uani . . . . . .
C224 C 0.2382(5) 0.2697(5) -0.1142(4) 0.0413 1.0000 Uani D . . . . .
C324 C 0.3509(7) 0.3606(7) -0.1276(5) 0.0530 1.0000 Uani . . . . . .
C4124 C 0.172(2) 0.3574(18) -0.0850(17) 0.065(6) 0.387(16) Uiso D . P 1 1 .
C4224 C 0.1120(9) 0.2850(11) -0.1256(9) 0.052(3) 0.613(16) Uiso D . P 1 2 .
C5124 C 0.1198(18) 0.1609(17) -0.1988(16) 0.082(8) 0.387(16) Uiso D . P 1 1 .
C5224 C 0.2138(9) 0.1498(7) -0.2060(6) 0.039(2) 0.613(16) Uiso D . P 1 2 .
Br4 Br 0.16169(6) -0.13201(5) 0.01701(5) 0.0431 1.0000 Uani . . . . . .
O21 O 0.4771(3) 0.5007(3) 0.2617(2) 0.0287 1.0000 Uani . . . . . .
O31 O 0.2663(3) 0.2796(3) 0.2277(2) 0.0263 1.0000 Uani . . . . . .
O41 O 0.3722(3) 0.4492(3) 0.4286(2) 0.0292 1.0000 Uani . . . . . .
C11 C 0.2555(5) 0.4783(5) 0.2826(4) 0.0320 1.0000 Uani . . . . . .
C21 C 0.3751(5) 0.5387(5) 0.2468(4) 0.0335 1.0000 Uani . . . . . .
C31 C 0.1860(5) 0.3428(4) 0.2196(3) 0.0284 1.0000 Uani . . . . . .
C41 C 0.2913(5) 0.5037(5) 0.3988(3) 0.0318 1.0000 Uani . . . . . .
C51 C 0.1592(6) 0.5367(6) 0.2697(4) 0.0413 1.0000 Uani . . . . . .
C61 C 0.1004(8) 0.5225(8) 0.1618(6) 0.0645 1.0000 Uani . . . . . .
O23 O 0.1363(4) 0.1972(4) 0.3922(3) 0.0379 1.0000 Uani . . . . . .
O33 O 0.4004(3) 0.2849(3) 0.4906(2) 0.0292 1.0000 Uani . . . . . .
O43 O 0.2945(4) 0.1164(3) 0.2821(2) 0.0300 1.0000 Uani . . . . . .
C13 C 0.2429(6) 0.0680(5) 0.4318(4) 0.0375 1.0000 Uani . . . . . .
C23 C 0.1195(6) 0.0889(6) 0.4117(5) 0.0455 1.0000 Uani . . . . . .
C33 C 0.3533(6) 0.1809(5) 0.5171(4) 0.0356 1.0000 Uani . . . . . .
C43 C 0.2840(6) 0.0324(5) 0.3317(4) 0.0382 1.0000 Uani . . . . . .
O22 O 0.5285(3) 0.3484(3) 0.3233(2) 0.0273 1.0000 Uani . . . . . .
O32 O 0.4236(3) 0.1778(3) 0.1245(2) 0.0286 1.0000 Uani . . . . . .
O42 O 0.6555(4) 0.3888(3) 0.1699(3) 0.0359 1.0000 Uani . . . . . .
C53 C 0.2059(7) -0.0380(6) 0.4690(5) 0.0491 1.0000 Uani . . . . . .
C63 C 0.3047(10) -0.0905(7) 0.4795(6) 0.0687 1.0000 Uani . . . . . .
C12 C 0.6404(5) 0.2261(5) 0.2341(4) 0.0335 1.0000 Uani . . . . . .
C22 C 0.6107(5) 0.2876(5) 0.3352(4) 0.0340 1.0000 Uani . . . . . .
C32 C 0.5118(5) 0.1312(5) 0.1543(4) 0.0320 1.0000 Uani . . . . . .
C42 C 0.7196(5) 0.3161(5) 0.1933(4) 0.0372 1.0000 Uani . . . . . .
C52 C 0.7181(6) 0.1549(6) 0.2565(4) 0.0412 1.0000 Uani . . . . . .
C62 C 0.8515(6) 0.2275(7) 0.3331(6) 0.0531 1.0000 Uani . . . . . .
Mn1 Mn 0.58158(8) 0.54072(7) 0.41211(5) 0.0289 1.0000 Uani . . . . . .
Mn2 Mn 0.45404(7) 0.33996(6) 0.18692(5) 0.0252 1.0000 Uani . . . . . .
Mn3 Mn 0.32985(7) 0.27796(6) 0.35904(5) 0.0259 1.0000 Uani . . . . . .
Mn4 Mn 0.22024(7) 0.08993(7) 0.12237(5) 0.0276 1.0000 Uani . . . . . .
Br1 Br 0.82231(6) 0.61279(5) 0.38678(4) 0.0408 1.0000 Uani . . . . . .
O12 O 0.3694(3) 0.3362(3) 0.0564(2) 0.0296 1.0000 Uani . . . . . .
O1 O 0.0188(4) 0.0544(4) 0.1247(3) 0.0368 1.0000 Uani D . . . . .
O14 O 0.1960(3) 0.1590(3) -0.0031(2) 0.0301 1.0000 Uani . . . . . .
C1 C 0.4458(8) 0.8203(7) 0.1846(5) 0.0582 1.0000 Uani D . . . . .
N1 N 0.4612(9) 0.8506(7) 0.2712(5) 0.0717 1.0000 Uani . . . . . .
C211 C 0.398(2) 0.7561(17) 0.0730(6) 0.061(5) 0.54(3) Uiso D . P 2 1 .
C212 C 0.4523(17) 0.8057(16) 0.0791(8) 0.042(4) 0.46(3) Uiso D . P 2 2 .
H3241 H 0.3252 0.3687 -0.1943 0.0641 1.0000 Uiso . . . . . .
H3242 H 0.3802 0.4403 -0.0690 0.0641 1.0000 Uiso . . . . . .
H3243 H 0.4236 0.3341 -0.1286 0.0641 1.0000 Uiso . . . . . .
H211 H 0.4112 0.6280 0.2861 0.0415 1.0000 Uiso . . . . . .
H212 H 0.3452 0.5197 0.1714 0.0415 1.0000 Uiso . . . . . .
H311 H 0.1083 0.3089 0.2445 0.0346 1.0000 Uiso . . . . . .
H312 H 0.1570 0.3294 0.1453 0.0346 1.0000 Uiso . . . . . .
H411 H 0.3381 0.5932 0.4374 0.0377 1.0000 Uiso . . . . . .
H412 H 0.2087 0.4728 0.4190 0.0377 1.0000 Uiso . . . . . .
H511 H 0.2065 0.6253 0.3122 0.0517 1.0000 Uiso . . . . . .
H512 H 0.0855 0.5004 0.2977 0.0517 1.0000 Uiso . . . . . .
H611 H 0.0407 0.5642 0.1651 0.0867 1.0000 Uiso . . . . . .
H612 H 0.1714 0.5596 0.1319 0.0867 1.0000 Uiso . . . . . .
H613 H 0.0504 0.4347 0.1174 0.0867 1.0000 Uiso . . . . . .
H231 H 0.0846 0.0939 0.4736 0.0498 1.0000 Uiso . . . . . .
H232 H 0.0547 0.0177 0.3500 0.0498 1.0000 Uiso . . . . . .
H331 H 0.3205 0.2030 0.5796 0.0412 1.0000 Uiso . . . . . .
H332 H 0.4277 0.1599 0.5339 0.0412 1.0000 Uiso . . . . . .
H431 H 0.3705 0.0297 0.3483 0.0455 1.0000 Uiso . . . . . .
H432 H 0.2180 -0.0495 0.2831 0.0455 1.0000 Uiso . . . . . .
H531 H 0.1896 -0.0087 0.5382 0.0582 1.0000 Uiso . . . . . .
H532 H 0.1239 -0.1049 0.4185 0.0582 1.0000 Uiso . . . . . .
H631 H 0.2698 -0.1580 0.5038 0.0870 1.0000 Uiso . . . . . .
H632 H 0.3876 -0.0261 0.5306 0.0870 1.0000 Uiso . . . . . .
H633 H 0.3218 -0.1223 0.4108 0.0870 1.0000 Uiso . . . . . .
H221 H 0.6948 0.3483 0.3868 0.0425 1.0000 Uiso . . . . . .
H222 H 0.5663 0.2242 0.3616 0.0425 1.0000 Uiso . . . . . .
H321 H 0.5330 0.0889 0.0909 0.0387 1.0000 Uiso . . . . . .
H322 H 0.4673 0.0719 0.1843 0.0387 1.0000 Uiso . . . . . .
H421 H 0.8043 0.3717 0.2463 0.0457 1.0000 Uiso . . . . . .
H422 H 0.7362 0.2707 0.1285 0.0457 1.0000 Uiso . . . . . .
H521 H 0.7299 0.1094 0.1894 0.0531 1.0000 Uiso . . . . . .
H522 H 0.6643 0.0964 0.2837 0.0531 1.0000 Uiso . . . . . .
H621 H 0.8912 0.1713 0.3407 0.0669 1.0000 Uiso . . . . . .
H622 H 0.9084 0.2858 0.3073 0.0669 1.0000 Uiso . . . . . .
H623 H 0.8428 0.2729 0.4016 0.0669 1.0000 Uiso . . . . . .
H1 H -0.044(6) -0.013(5) 0.096(6) 0.0540 1.0000 Uiso D . . . . .
H2 H -0.005(7) 0.100(6) 0.104(6) 0.0540 1.0000 Uiso D . . . . .
H4124 H 0.1469 0.3768 -0.1457 0.0781 0.387(16) Uiso . . P 1 1 .
H4125 H 0.2338 0.4342 -0.0261 0.0781 0.387(16) Uiso . . P 1 1 .
H4126 H 0.0923 0.3193 -0.0636 0.0781 0.387(16) Uiso . . P 1 1 .
H4224 H 0.0912 0.2971 -0.1911 0.0624 0.613(16) Uiso . . P 1 2 .
H4225 H 0.1212 0.3572 -0.0655 0.0624 0.613(16) Uiso . . P 1 2 .
H4226 H 0.0399 0.2112 -0.1273 0.0624 0.613(16) Uiso . . P 1 2 .
H5124 H 0.1059 0.1795 -0.2621 0.0977 0.387(16) Uiso . . P 1 1 .
H5125 H 0.1379 0.0872 -0.2167 0.0977 0.387(16) Uiso . . P 1 1 .
H5126 H 0.0407 0.1467 -0.1729 0.0977 0.387(16) Uiso . . P 1 1 .
H5224 H 0.1935 0.1586 -0.2731 0.0467 0.613(16) Uiso . . P 1 2 .
H5225 H 0.2940 0.1341 -0.1990 0.0467 0.613(16) Uiso . . P 1 2 .
H5226 H 0.1394 0.0807 -0.2038 0.0467 0.613(16) Uiso . . P 1 2 .
H2111 H 0.4562 0.8032 0.0389 0.0744 0.54(3) Uiso . . P 2 1 .
H2112 H 0.3077 0.7471 0.0489 0.0744 0.54(3) Uiso . . P 2 1 .
H2113 H 0.3992 0.6744 0.0532 0.0744 0.54(3) Uiso . . P 2 1 .
H2121 H 0.3784 0.7303 0.0291 0.0500 0.46(3) Uiso . . P 2 2 .
H2122 H 0.4468 0.8772 0.0659 0.0500 0.46(3) Uiso . . P 2 2 .
H2123 H 0.5366 0.8030 0.0699 0.0500 0.46(3) Uiso . . P 2 2 .

loop_
_atom_site_aniso_label
_atom_site_aniso_U_11
_atom_site_aniso_U_22
_atom_site_aniso_U_33
_atom_site_aniso_U_23
_atom_site_aniso_U_13
_atom_site_aniso_U_12
C124 0.036(2) 0.032(2) 0.0176(18) 0.0065(17) 0.0019(17) 0.017(2)
C224 0.045(3) 0.051(3) 0.023(2) 0.017(2) 0.002(2) 0.014(3)
C324 0.059(4) 0.066(4) 0.036(3) 0.032(3) 0.006(3) 0.020(3)
Br4 0.0473(3) 0.0329(3) 0.0407(3) 0.0015(2) 0.0027(2) 0.0217(2)
O21 0.0351(17) 0.0263(16) 0.0184(14) 0.0037(12) 0.0002(12) 0.0127(14)
O31 0.0327(17) 0.0290(16) 0.0137(12) 0.0023(12) -0.0019(11) 0.0168(14)
O41 0.0377(18) 0.0308(17) 0.0172(13) 0.0035(12) 0.0004(12) 0.0194(15)
C11 0.043(3) 0.036(2) 0.0212(19) 0.0082(18) 0.0003(18) 0.025(2)
C21 0.045(3) 0.032(2) 0.026(2) 0.0086(19) 0.0027(19) 0.024(2)
C31 0.032(2) 0.034(2) 0.0205(18) 0.0076(18) 0.0023(16) 0.019(2)
C41 0.040(3) 0.036(2) 0.0187(18) 0.0032(18) -0.0005(17) 0.024(2)
C51 0.049(3) 0.046(3) 0.035(3) 0.011(2) 0.003(2) 0.032(3)
C61 0.078(5) 0.085(5) 0.055(4) 0.032(4) 0.011(4) 0.060(5)
O23 0.038(2) 0.042(2) 0.0314(18) 0.0126(16) 0.0038(15) 0.0172(17)
O33 0.0383(18) 0.0293(16) 0.0170(13) 0.0051(12) -0.0004(12) 0.0168(15)
O43 0.0417(19) 0.0270(16) 0.0171(13) 0.0055(12) 0.0013(13) 0.0147(15)
C13 0.051(3) 0.031(2) 0.024(2) 0.0074(19) 0.005(2) 0.014(2)
C23 0.041(3) 0.043(3) 0.041(3) 0.012(3) 0.009(2) 0.009(3)
C33 0.046(3) 0.038(3) 0.020(2) 0.0114(19) 0.0003(19) 0.017(2)
C43 0.058(3) 0.033(3) 0.023(2) 0.011(2) 0.007(2) 0.020(2)
O22 0.0345(17) 0.0305(16) 0.0181(13) 0.0061(12) 0.0028(12) 0.0193(14)
O32 0.0372(18) 0.0288(16) 0.0175(13) 0.0050(12) 0.0019(12) 0.0163(14)
O42 0.040(2) 0.040(2) 0.0307(17) 0.0137(15) 0.0078(15) 0.0211(17)
C53 0.067(4) 0.043(3) 0.037(3) 0.019(3) 0.015(3) 0.018(3)
C63 0.111(7) 0.056(4) 0.052(4) 0.030(4) 0.022(4) 0.040(5)
C12 0.043(3) 0.040(3) 0.021(2) 0.0065(19) 0.0038(19) 0.028(2)
C22 0.037(3) 0.044(3) 0.025(2) 0.009(2) 0.0055(19) 0.027(2)
C32 0.039(3) 0.032(2) 0.026(2) 0.0080(19) 0.0074(19) 0.019(2)
C42 0.034(3) 0.047(3) 0.033(2) 0.012(2) 0.008(2) 0.023(2)
C52 0.051(3) 0.048(3) 0.034(3) 0.013(2) 0.009(2) 0.035(3)
C62 0.041(3) 0.068(4) 0.059(4) 0.031(3) 0.007(3) 0.028(3)
Mn1 0.0365(4) 0.0296(4) 0.0155(3) 0.0025(3) -0.0002(3) 0.0158(3)
Mn2 0.0317(4) 0.0262(3) 0.0148(3) 0.0043(2) 0.0012(2) 0.0139(3)
Mn3 0.0328(4) 0.0286(3) 0.0143(3) 0.0044(2) 0.0013(2) 0.0156(3)
Mn4 0.0342(4) 0.0278(3) 0.0159(3) 0.0044(3) 0.0016(3) 0.0127(3)
Br1 0.0384(3) 0.0467(3) 0.0280(2) 0.0057(2) 0.0067(2) 0.0159(2)
O12 0.0356(18) 0.0294(16) 0.0190(14) 0.0079(13) 0.0007(13) 0.0119(14)
O1 0.038(2) 0.0335(19) 0.0261(16) 0.0048(15) 0.0023(14) 0.0092(16)
O14 0.0351(18) 0.0311(17) 0.0196(14) 0.0085(13) -0.0005(12) 0.0127(15)
C1 0.092(5) 0.060(4) 0.044(3) 0.019(3) 0.016(3) 0.056(4)
N1 0.111(6) 0.078(5) 0.047(3) 0.026(3) 0.025(4) 0.060(4)

loop_
_atom_type_symbol
_atom_type_scat_dispersion_real
_atom_type_scat_dispersion_imag
_atom_type_scat_Cromer_Mann_a1
_atom_type_scat_Cromer_Mann_b1
_atom_type_scat_Cromer_Mann_a2
_atom_type_scat_Cromer_Mann_b2
_atom_type_scat_Cromer_Mann_a3
_atom_type_scat_Cromer_Mann_b3
_atom_type_scat_Cromer_Mann_a4
_atom_type_scat_Cromer_Mann_b4
_atom_type_scat_Cromer_Mann_c
_atom_type_scat_source
C 0.0033 0.0016 2.3100 20.8439 1.0200 10.2075 1.5886 0.5687 0.8650 51.6512 0.2156 'International Tables Vol C 4.2.6.8 and 6.1.1.4'
H 0.0000 0.0000 0.4930 10.5109 0.3229 26.1257 0.1402 3.1424 0.0408 57.7998 0.0030 'International Tables Vol C 4.2.6.8 and 6.1.1.4'
O 0.0106 0.0060 3.0485 13.2771 2.2868 5.7011 1.5463 0.3239 0.8670 32.9089 0.2508 'International Tables Vol C 4.2.6.8 and 6.1.1.4'
Mn 0.3368 0.7283 11.2819 5.3409 7.3573 0.3432 3.0193 17.8674 2.2441 83.7543 1.0896 'International Tables Vol C 4.2.6.8 and 6.1.1.4'
Br -0.2901 2.4595 17.1789 2.1723 5.2358 16.5796 5.6377 0.2609 3.9851 41.4328 2.9557 'International Tables Vol C 4.2.6.8 and 6.1.1.4'
N 0.0061 0.0033 12.2126 0.0057 3.1322 9.8933 2.0125 28.9975 1.1663 0.5826 -11.5290 'International Tables Vol C 4.2.6.8 and 6.1.1.4'

loop_
_geom_angle_atom_site_label_1
_geom_angle_site_symmetry_1
_geom_angle_atom_site_label_2
_geom_angle_site_symmetry_2
_geom_angle_atom_site_label_3
_geom_angle_site_symmetry_3
_geom_angle
_geom_angle_publ_flag
C224 . C124 . O12 . 115.8(4) yes
C224 . C124 . O14 . 119.7(4) yes
O12 . C124 . O14 . 124.4(4) yes
C124 . C224 . C324 . 112.9(4) yes
C124 . C224 . C4124 . 102.2(9) yes
C324 . C224 . C4124 . 92.8(10) yes
C124 . C224 . C5124 . 113.8(11) yes
C324 . C224 . C5124 . 128.4(11) yes
C4124 . C224 . C5124 . 97.6(14) yes
C124 . C224 . C324 . 112.9(4) yes
C124 . C224 . C4224 . 109.2(6) yes
C324 . C224 . C4224 . 117.3(6) yes
C124 . C224 . C5224 . 107.3(5) yes
C324 . C224 . C5224 . 102.5(6) yes
C4224 . C224 . C5224 . 106.9(7) yes
C224 . C324 . H3241 . 109.4 no
C224 . C324 . H3242 . 109.5 no
H3241 . C324 . H3242 . 109.5 no
C224 . C324 . H3243 . 109.5 no
H3241 . C324 . H3243 . 109.5 no
H3242 . C324 . H3243 . 109.5 no
C224 . C4124 . H4124 . 109.7 no
C224 . C4124 . H4125 . 109.5 no
H4124 . C4124 . H4125 . 109.1 no
C224 . C4124 . H4126 . 109.8 no
H4124 . C4124 . H4126 . 109.5 no
H4125 . C4124 . H4126 . 109.2 no
C224 . C4224 . H4224 . 109.6 no
C224 . C4224 . H4225 . 109.5 no
H4224 . C4224 . H4225 . 109.3 no
C224 . C4224 . H4226 . 109.6 no
H4224 . C4224 . H4226 . 109.5 no
H4225 . C4224 . H4226 . 109.3 no
C224 . C5124 . H5124 . 109.1 no
C224 . C5124 . H5125 . 109.4 no
H5124 . C5124 . H5125 . 109.1 no
C224 . C5124 . H5126 . 109.7 no
H5124 . C5124 . H5126 . 109.6 no
H5125 . C5124 . H5126 . 109.9 no
C224 . C5224 . H5224 . 109.5 no
C224 . C5224 . H5225 . 109.3 no
H5224 . C5224 . H5225 . 109.4 no
C224 . C5224 . H5226 . 109.5 no
H5224 . C5224 . H5226 . 109.7 no
H5225 . C5224 . H5226 . 109.4 no
C21 . O21 . Mn1 . 120.5(3) yes
C21 . O21 . Mn2 . 121.4(3) yes
Mn1 . O21 . Mn2 . 103.43(15) yes
C31 . O31 . Mn2 . 117.9(3) yes
C31 . O31 . Mn3 . 119.5(3) yes
Mn2 . O31 . Mn3 . 98.33(13) yes
C31 . O31 . Mn4 . 124.9(3) yes
Mn2 . O31 . Mn4 . 88.56(12) yes
Mn3 . O31 . Mn4 . 100.86(14) yes
Mn1 2_666 O41 . C41 . 120.9(3) yes
Mn1 2_666 O41 . Mn1 . 100.32(13) yes
C41 . O41 . Mn1 . 110.8(3) yes
Mn1 2_666 O41 . Mn3 . 97.13(14) yes
C41 . O41 . Mn3 . 122.0(3) yes
Mn1 . O41 . Mn3 . 102.19(14) yes
C21 . C11 . C31 . 111.9(4) yes
C21 . C11 . C41 . 112.1(4) yes
C31 . C11 . C41 . 110.4(4) yes
C21 . C11 . C51 . 108.5(4) yes
C31 . C11 . C51 . 108.8(4) yes
C41 . C11 . C51 . 104.9(4) yes
C11 . C21 . O21 . 114.9(4) yes
C11 . C21 . H211 . 108.1 no
O21 . C21 . H211 . 108.1 no
C11 . C21 . H212 . 108.0 no
O21 . C21 . H212 . 108.1 no
H211 . C21 . H212 . 109.5 no
C11 . C31 . O31 . 113.3(4) yes
C11 . C31 . H311 . 108.5 no
O31 . C31 . H311 . 108.5 no
C11 . C31 . H312 . 108.5 no
O31 . C31 . H312 . 108.5 no
H311 . C31 . H312 . 109.4 no
C11 . C41 . O41 . 115.1(4) yes
C11 . C41 . H411 . 108.1 no
O41 . C41 . H411 . 108.0 no
C11 . C41 . H412 . 108.0 no
O41 . C41 . H412 . 108.0 no
H411 . C41 . H412 . 109.5 no
C11 . C51 . C61 . 118.1(5) yes
C11 . C51 . H511 . 107.4 no
C61 . C51 . H511 . 107.3 no
C11 . C51 . H512 . 107.2 no
C61 . C51 . H512 . 107.2 no
H511 . C51 . H512 . 109.4 no
C51 . C61 . H611 . 109.4 no
C51 . C61 . H612 . 109.4 no
H611 . C61 . H612 . 109.4 no
C51 . C61 . H613 . 109.5 no
H611 . C61 . H613 . 109.5 no
H612 . C61 . H613 . 109.5 no
C23 . O23 . Mn3 . 111.7(3) yes
Mn1 2_666 O33 . C33 . 122.5(3) yes
Mn1 2_666 O33 . Mn3 . 100.64(15) yes
C33 . O33 . Mn3 . 120.9(3) yes
C43 . O43 . Mn3 . 120.8(3) yes
C43 . O43 . Mn4 . 132.0(3) yes
Mn3 . O43 . Mn4 . 104.41(15) yes
C23 . C13 . C33 . 110.9(5) yes
C23 . C13 . C43 . 110.1(4) yes
C33 . C13 . C43 . 111.0(5) yes
C23 . C13 . C53 . 105.8(5) yes
C33 . C13 . C53 . 109.3(4) yes
C43 . C13 . C53 . 109.6(5) yes
C13 . C23 . O23 . 115.6(5) yes
C13 . C23 . H231 . 107.9 no
O23 . C23 . H231 . 108.0 no
C13 . C23 . H232 . 107.8 no
O23 . C23 . H232 . 108.0 no
H231 . C23 . H232 . 109.5 no
C13 . C33 . O33 . 114.8(4) yes
C13 . C33 . H331 . 108.1 no
O33 . C33 . H331 . 108.1 no
C13 . C33 . H332 . 108.1 no
O33 . C33 . H332 . 108.1 no
H331 . C33 . H332 . 109.5 no
C13 . C43 . O43 . 112.4(4) yes
C13 . C43 . H431 . 108.7 no
O43 . C43 . H431 . 108.8 no
C13 . C43 . H432 . 108.8 no
O43 . C43 . H432 . 108.8 no
H431 . C43 . H432 . 109.4 no
C22 . O22 . Mn1 . 124.2(3) yes
C22 . O22 . Mn2 . 121.0(3) yes
Mn1 . O22 . Mn2 . 98.35(14) yes
C22 . O22 . Mn3 . 116.8(3) yes
Mn1 . O22 . Mn3 . 95.73(12) yes
Mn2 . O22 . Mn3 . 94.21(13) yes
C32 . O32 . Mn2 . 122.5(3) yes
C32 . O32 . Mn4 . 118.8(3) yes
Mn2 . O32 . Mn4 . 100.44(15) yes
C42 . O42 . Mn2 . 115.6(3) yes
C13 . C53 . C63 . 117.0(6) yes
C13 . C53 . H531 . 107.5 no
C63 . C53 . H531 . 107.6 no
C13 . C53 . H532 . 107.5 no
C63 . C53 . H532 . 107.6 no
H531 . C53 . H532 . 109.5 no
C53 . C63 . H631 . 109.5 no
C53 . C63 . H632 . 109.5 no
H631 . C63 . H632 . 109.5 no
C53 . C63 . H633 . 109.5 no
H631 . C63 . H633 . 109.4 no
H632 . C63 . H633 . 109.4 no
C22 . C12 . C32 . 109.0(4) yes
C22 . C12 . C42 . 112.5(4) yes
C32 . C12 . C42 . 112.1(4) yes
C22 . C12 . C52 . 108.1(4) yes
C32 . C12 . C52 . 106.0(4) yes
C42 . C12 . C52 . 108.8(5) yes
C12 . C22 . O22 . 113.9(4) yes
C12 . C22 . H221 . 108.4 no
O22 . C22 . H221 . 108.4 no
C12 . C22 . H222 . 108.3 no
O22 . C22 . H222 . 108.3 no
H221 . C22 . H222 . 109.4 no
C12 . C32 . O32 . 115.2(4) yes
C12 . C32 . H321 . 108.0 no
O32 . C32 . H321 . 108.0 no
C12 . C32 . H322 . 108.0 no
O32 . C32 . H322 . 108.0 no
H321 . C32 . H322 . 109.5 no
C12 . C42 . O42 . 113.5(4) yes
C12 . C42 . H421 . 108.5 no
O42 . C42 . H421 . 108.5 no
C12 . C42 . H422 . 108.5 no
O42 . C42 . H422 . 108.4 no
H421 . C42 . H422 . 109.4 no
C12 . C52 . C62 . 117.3(5) yes
C12 . C52 . H521 . 107.5 no
C62 . C52 . H521 . 107.5 no
C12 . C52 . H522 . 107.4 no
C62 . C52 . H522 . 107.4 no
H521 . C52 . H522 . 109.4 no
C52 . C62 . H621 . 109.5 no
C52 . C62 . H622 . 109.4 no
H621 . C62 . H622 . 109.5 no
C52 . C62 . H623 . 109.5 no
H621 . C62 . H623 . 109.5 no
H622 . C62 . H623 . 109.5 no
O41 2_666 Mn1 . O22 . 101.14(12) yes
O41 2_666 Mn1 . O33 2_666 74.18(12) yes
O22 . Mn1 . O33 2_666 168.53(14) yes
O41 2_666 Mn1 . O21 . 161.74(14) yes
O22 . Mn1 . O21 . 73.55(12) yes
O33 2_666 Mn1 . O21 . 107.55(12) yes
O41 2_666 Mn1 . O41 . 79.68(13) yes
O22 . Mn1 . O41 . 78.00(12) yes
O33 2_666 Mn1 . O41 . 90.77(13) yes
O21 . Mn1 . O41 . 82.12(13) yes
O41 2_666 Mn1 . Mn3 2_666 38.37(9) yes
O22 . Mn1 . Mn3 2_666 139.51(9) yes
O33 2_666 Mn1 . Mn3 2_666 36.70(8) yes
O21 . Mn1 . Mn3 2_666 143.63(10) yes
O41 . Mn1 . Mn3 2_666 90.32(8) yes
O41 2_666 Mn1 . Mn1 2_666 41.29(10) yes
O22 . Mn1 . Mn1 2_666 89.00(9) yes
O33 2_666 Mn1 . Mn1 2_666 80.61(10) yes
O21 . Mn1 . Mn1 2_666 120.50(11) yes
O41 . Mn1 . Mn1 2_666 38.39(8) yes
O41 2_666 Mn1 . Mn2 . 138.08(9) yes
O22 . Mn1 . Mn2 . 38.00(8) yes
O33 2_666 Mn1 . Mn2 . 143.26(9) yes
O21 . Mn1 . Mn2 . 35.93(9) yes
O41 . Mn1 . Mn2 . 81.59(8) yes
O41 2_666 Mn1 . Mn3 . 86.96(10) yes
O22 . Mn1 . Mn3 . 43.41(9) yes
O33 2_666 Mn1 . Mn3 . 125.22(10) yes
O21 . Mn1 . Mn3 . 77.23(10) yes
O41 . Mn1 . Mn3 . 34.72(8) yes
O41 2_666 Mn1 . Br1 . 99.06(10) yes
O22 . Mn1 . Br1 . 93.91(10) yes
O33 2_666 Mn1 . Br1 . 97.17(10) yes
O21 . Mn1 . Br1 . 98.73(10) yes
O41 . Mn1 . Br1 . 171.32(9) yes
Mn3 2_666 Mn1 . Mn1 2_666 60.58(2) yes
Mn3 2_666 Mn1 . Mn2 . 171.89(4) yes
Mn1 2_666 Mn1 . Mn2 . 111.82(4) yes
Mn3 2_666 Mn1 . Mn3 . 114.80(3) yes
Mn1 2_666 Mn1 . Mn3 . 54.22(2) yes
Mn2 . Mn1 . Mn3 . 57.68(2) yes
Mn3 2_666 Mn1 . Br1 . 93.94(3) yes
Mn1 2_666 Mn1 . Br1 . 139.68(4) yes
Mn2 . Mn1 . Br1 . 94.00(3) yes
Mn3 . Mn1 . Br1 . 136.93(3) yes
O31 . Mn2 . O42 . 168.68(12) yes
O31 . Mn2 . O22 . 84.38(13) yes
O42 . Mn2 . O22 . 85.01(14) yes
O31 . Mn2 . Mn1 . 88.88(8) yes
O42 . Mn2 . Mn1 . 86.18(10) yes
O22 . Mn2 . Mn1 . 43.65(10) yes
O31 . Mn2 . O21 . 86.79(14) yes
O42 . Mn2 . O21 . 96.01(15) yes
O22 . Mn2 . O21 . 83.85(14) yes
Mn1 . Mn2 . O21 . 40.65(10) yes
O31 . Mn2 . O32 . 88.33(14) yes
O42 . Mn2 . O32 . 88.06(15) yes
O22 . Mn2 . O32 . 91.87(14) yes
Mn1 . Mn2 . O32 . 135.47(10) yes
O21 . Mn2 . O32 . 173.80(15) yes
O31 . Mn2 . Mn3 . 37.20(8) yes
O42 . Mn2 . Mn3 . 131.92(10) yes
O22 . Mn2 . Mn3 . 47.23(10) yes
Mn1 . Mn2 . Mn3 . 64.24(2) yes
O21 . Mn2 . Mn3 . 85.47(11) yes
O31 . Mn2 . Mn4 . 46.02(8) yes
O42 . Mn2 . Mn4 . 131.54(10) yes
O22 . Mn2 . Mn4 . 95.61(11) yes
Mn1 . Mn2 . Mn4 . 126.09(3) yes
O21 . Mn2 . Mn4 . 132.33(11) yes
O31 . Mn2 . O12 . 91.62(13) yes
O42 . Mn2 . O12 . 99.16(14) yes
O22 . Mn2 . O12 . 175.08(15) yes
Mn1 . Mn2 . O12 . 133.62(10) yes
O21 . Mn2 . O12 . 93.07(14) yes
O32 . Mn2 . Mn3 . 88.33(11) yes
O32 . Mn2 . Mn4 . 43.50(11) yes
Mn3 . Mn2 . Mn4 . 61.85(2) yes
O32 . Mn2 . O12 . 90.89(14) yes
Mn3 . Mn2 . O12 . 128.82(11) yes
Mn4 . Mn2 . O12 . 83.61(11) yes
O23 . Mn3 . O22 . 176.21(13) yes
O23 . Mn3 . Mn1 2_666 85.01(10) yes
O22 . Mn3 . Mn1 2_666 96.70(8) yes
O23 . Mn3 . Mn2 . 142.33(10) yes
O22 . Mn3 . Mn2 . 38.56(8) yes
Mn1 2_666 Mn3 . Mn2 . 123.18(3) yes
O23 . Mn3 . O41 . 99.73(15) yes
O22 . Mn3 . O41 . 83.81(14) yes
Mn1 2_666 Mn3 . O41 . 44.50(10) yes
Mn2 . Mn3 . O41 . 88.13(11) yes
O23 . Mn3 . O31 . 98.20(14) yes
O22 . Mn3 . O31 . 82.98(13) yes
Mn1 2_666 Mn3 . O31 . 135.30(10) yes
Mn2 . Mn3 . O31 . 44.48(10) yes
O41 . Mn3 . O31 . 91.49(13) yes
O23 . Mn3 . O33 . 84.31(15) yes
O22 . Mn3 . O33 . 94.64(14) yes
Mn1 2_666 Mn3 . O33 . 42.66(10) yes
Mn2 . Mn3 . O33 . 133.20(12) yes
O41 . Mn3 . O33 . 86.06(14) yes
O23 . Mn3 . O43 . 84.18(16) yes
O22 . Mn3 . O43 . 92.37(14) yes
Mn1 2_666 Mn3 . O43 . 139.96(10) yes
Mn2 . Mn3 . O43 . 86.64(11) yes
O41 . Mn3 . O43 . 174.75(15) yes
O23 . Mn3 . Mn1 . 142.56(10) yes
O22 . Mn3 . Mn1 . 40.86(8) yes
Mn1 2_666 Mn3 . Mn1 . 65.20(3) yes
Mn2 . Mn3 . Mn1 . 58.08(2) yes
O41 . Mn3 . Mn1 . 43.09(11) yes
O31 . Mn3 . O33 . 176.77(16) yes
O31 . Mn3 . O43 . 84.44(14) yes
O33 . Mn3 . O43 . 97.87(14) yes
O31 . Mn3 . Mn1 . 88.82(11) yes
O33 . Mn3 . Mn1 . 87.95(11) yes
O43 . Mn3 . Mn1 . 133.22(12) yes
Br4 . Mn4 . O43 . 105.02(9) yes
Br4 . Mn4 . O32 . 102.52(9) yes
O43 . Mn4 . O32 . 85.92(13) yes
Br4 . Mn4 . O31 . 174.38(9) yes
O43 . Mn4 . O31 . 70.27(12) yes
O32 . Mn4 . O31 . 80.47(12) yes
Br4 . Mn4 . Mn2 . 138.20(4) yes
O43 . Mn4 . Mn2 . 82.32(10) yes
O32 . Mn4 . Mn2 . 36.06(9) yes
O31 . Mn4 . Mn2 . 45.42(9) yes
Br4 . Mn4 . O1 . 92.60(11) yes
O43 . Mn4 . O1 . 97.81(14) yes
O32 . Mn4 . O1 . 162.98(15) yes
O31 . Mn4 . O1 . 85.16(14) yes
Mn2 . Mn4 . O1 . 127.73(11) yes
Br4 . Mn4 . O14 . 101.37(9) yes
O43 . Mn4 . O14 . 152.33(13) yes
O32 . Mn4 . O14 . 80.37(13) yes
O31 . Mn4 . O14 . 83.76(12) yes
Mn2 . Mn4 . O14 . 72.44(9) yes
O1 . Mn4 . O14 . 89.09(14) yes
Mn2 . O12 . C124 . 128.7(3) yes
Mn4 . O1 . H1 . 125(5) no
Mn4 . O1 . H2 . 111(5) no
H1 . O1 . H2 . 105(7) no
Mn4 . O14 . C124 . 130.2(3) yes
N1 . C1 . C211 . 165.6(13) yes
N1 . C1 . C212 . 167.2(12) yes
C1 . C211 . H2111 . 109.2 no
C1 . C211 . H2112 . 110.2 no
H2111 . C211 . H2112 . 109.3 no
C1 . C211 . H2113 . 109.7 no
H2111 . C211 . H2113 . 108.7 no
H2112 . C211 . H2113 . 109.8 no
C1 . C212 . H2121 . 110.0 no
C1 . C212 . H2122 . 109.0 no
H2121 . C212 . H2122 . 109.0 no
C1 . C212 . H2123 . 109.8 no
H2121 . C212 . H2123 . 110.2 no
H2122 . C212 . H2123 . 108.8 no

loop_
_geom_bond_atom_site_label_1
_geom_bond_site_symmetry_1
_geom_bond_atom_site_label_2
_geom_bond_site_symmetry_2
_geom_bond_distance
_geom_bond_publ_flag
C124 . C224 . 1.535(7) yes
C124 . O12 . 1.275(6) yes
C124 . O14 . 1.248(6) yes
C224 . C324 . 1.478(9) yes
C224 . C4124 . 1.549(7) yes
C224 . C5124 . 1.553(7) yes
C224 . C324 . 1.478(9) yes
C224 . C4224 . 1.515(6) yes
C224 . C5224 . 1.574(6) yes
C324 . H3241 . 1.000 no
C324 . H3242 . 1.000 no
C324 . H3243 . 1.000 no
C4124 . H4124 . 1.000 no
C4124 . H4125 . 1.004 no
C4124 . H4126 . 0.999 no
C4224 . H4224 . 1.000 no
C4224 . H4225 . 1.002 no
C4224 . H4226 . 1.000 no
C5124 . H5124 . 1.004 no
C5124 . H5125 . 1.000 no
C5124 . H5126 . 0.994 no
C5224 . H5224 . 0.998 no
C5224 . H5225 . 1.003 no
C5224 . H5226 . 0.999 no
Br4 . Mn4 . 2.5504(9) yes
O21 . C21 . 1.428(6) yes
O21 . Mn1 . 2.110(3) yes
O21 . Mn2 . 1.900(3) yes
O31 . C31 . 1.436(5) yes
O31 . Mn2 . 2.221(4) yes
O31 . Mn3 . 1.916(3) yes
O31 . Mn4 . 2.244(3) yes
O41 . Mn1 2_666 2.199(3) yes
O41 . C41 . 1.436(6) yes
O41 . Mn1 . 2.336(4) yes
O41 . Mn3 . 1.948(3) yes
C11 . C21 . 1.545(8) yes
C11 . C31 . 1.521(7) yes
C11 . C41 . 1.540(6) yes
C11 . C51 . 1.555(7) yes
C21 . H211 . 1.000 no
C21 . H212 . 1.000 no
C31 . H311 . 1.000 no
C31 . H312 . 1.000 no
C41 . H411 . 1.000 no
C41 . H412 . 1.000 no
C51 . C61 . 1.514(9) yes
C51 . H511 . 0.999 no
C51 . H512 . 1.001 no
C61 . H611 . 1.001 no
C61 . H612 . 1.000 no
C61 . H613 . 0.999 no
O23 . C23 . 1.450(8) yes
O23 . Mn3 . 2.260(4) yes
O33 . Mn1 2_666 2.147(3) yes
O33 . C33 . 1.436(6) yes
O33 . Mn3 . 1.893(3) yes
O43 . C43 . 1.438(6) yes
O43 . Mn3 . 1.876(3) yes
O43 . Mn4 . 2.184(3) yes
C13 . C23 . 1.532(9) yes
C13 . C33 . 1.539(7) yes
C13 . C43 . 1.532(8) yes
C13 . C53 . 1.548(8) yes
C23 . H231 . 0.999 no
C23 . H232 . 1.000 no
C33 . H331 . 1.000 no
C33 . H332 . 1.000 no
C43 . H431 . 1.001 no
C43 . H432 . 1.000 no
O22 . C22 . 1.440(6) yes
O22 . Mn1 . 2.198(3) yes
O22 . Mn2 . 1.960(3) yes
O22 . Mn3 . 2.309(4) yes
O32 . C32 . 1.422(6) yes
O32 . Mn2 . 1.866(3) yes
O32 . Mn4 . 2.181(4) yes
O42 . C42 . 1.458(6) yes
O42 . Mn2 . 2.224(4) yes
C53 . C63 . 1.516(12) yes
C53 . H531 . 0.999 no
C53 . H532 . 1.000 no
C63 . H631 . 1.000 no
C63 . H632 . 0.999 no
C63 . H633 . 1.001 no
C12 . C22 . 1.543(7) yes
C12 . C32 . 1.538(7) yes
C12 . C42 . 1.514(8) yes
C12 . C52 . 1.548(7) yes
C22 . H221 . 0.999 no
C22 . H222 . 1.001 no
C32 . H321 . 1.000 no
C32 . H322 . 1.000 no
C42 . H421 . 1.000 no
C42 . H422 . 1.001 no
C52 . C62 . 1.519(9) yes
C52 . H521 . 1.000 no
C52 . H522 . 1.001 no
C62 . H621 . 1.000 no
C62 . H622 . 1.000 no
C62 . H623 . 0.999 no
Mn1 . Mn3 2_666 3.1130(9) yes
Mn1 . Mn1 2_666 3.4835(16) yes
Mn1 . Mn2 . 3.1501(9) yes
Mn1 . Mn3 . 3.3426(11) yes
Mn1 . Br1 . 2.6790(10) yes
Mn2 . Mn3 . 3.1362(10) yes
Mn2 . Mn4 . 3.1169(11) yes
Mn2 . O12 . 1.950(3) yes
Mn4 . O1 . 2.185(4) yes
Mn4 . O14 . 2.245(3) yes
O1 . H1 . 0.83(4) no
O1 . H2 . 0.83(4) no
C1 . N1 . 1.132(8) yes
C1 . C211 . 1.454(6) yes
C1 . N1 . 1.132(8) yes
C1 . C212 . 1.458(6) yes
C211 . H2111 . 1.008 no
C211 . H2112 . 0.994 no
C211 . H2113 . 1.002 no
C212 . H2121 . 0.994 no
C212 . H2122 . 1.011 no
C212 . H2123 . 0.997 no

loop_
_geom_hbond_atom_site_label_D
_geom_hbond_site_symmetry_D
_geom_hbond_atom_site_label_H
_geom_hbond_site_symmetry_H
_geom_hbond_atom_site_label_A
_geom_hbond_site_symmetry_A
_geom_hbond_angle_DHA
_geom_hbond_distance_DH
_geom_hbond_distance_HA
_geom_hbond_distance_DA
_geom_hbond_publ_flag
O1 . H1 . O14 2_555 166.6 0.832 1.957 2.773 yes
